data_7134050
loop_
_publ_author_name
'Inoue, Ryo'
'Kobayashi, Mayu'
'Morisaki, Yasuhiro'

_publ_section_title
;
 Optically Active Cofacial ABCD-Pt(II)-Porphyrin Dimer Exhibits Bright
 Circularly Polarized Phosphorescence
;
_journal_name_full 'Chemical Communications'
_journal_paper_doi 10.1039/D4CC05684A
_journal_year 2025
_chemical_formula_moiety 'C78 H58 N8 O2 Pt2, 4(C H Cl3)'
_chemical_formula_sum 'C82 H62 Cl12 N8 O2 Pt2'
_chemical_formula_weight 2006.97
_space_group_crystal_system orthorhombic
_space_group_IT_number 18
_space_group_name_Hall 'P 2 2ab'
_space_group_name_H-M_alt 'P 21 21 2'
_atom_sites_solution_hydrogens geom
_atom_sites_solution_primary dual
_audit_creation_date 2024-12-02
_audit_creation_method
;
Olex2 1.5
(compiled 2024.02.16 svn.r378c4104 for OlexSys, GUI svn.r6928)
;
_audit_update_record
;
2024-12-03 deposited with the CCDC.	2024-12-10 downloaded from the CCDC.
;
_cell_angle_alpha 90
_cell_angle_beta 90
_cell_angle_gamma 90
_cell_formula_units_Z 2
_cell_length_a 19.3188(3)
_cell_length_b 19.1158(3)
_cell_length_c 10.62740(10)
_cell_measurement_reflns_used 31879
_cell_measurement_temperature 150
_cell_measurement_theta_max 29.6590
_cell_measurement_theta_min 2.1890
_cell_volume 3924.64(9)
_computing_cell_refinement 'CrysAlisPro 1.171.40.53 (Rigaku OD, 2019)'
_computing_data_collection 'CrysAlisPro 1.171.40.53 (Rigaku OD, 2019)'
_computing_data_reduction 'CrysAlisPro 1.171.40.53 (Rigaku OD, 2019)'
_computing_molecular_graphics 'Olex2 1.5 (Dolomanov et al., 2009)'
_computing_publication_material 'Olex2 1.5 (Dolomanov et al., 2009)'
_computing_structure_refinement 'SHELXL 2019/3 (Sheldrick, 2015)'
_computing_structure_solution 'SHELXT 2018/2 (Sheldrick, 2018)'
_diffrn_ambient_temperature 150
_diffrn_detector 'CCD plate'
_diffrn_measured_fraction_theta_full 0.994
_diffrn_measured_fraction_theta_max 0.949
_diffrn_measurement_details
;
List of Runs (angles in degrees, time in seconds):

  # Type    Start    End  Width  t~exp~   \w     \q     \k     \f   Frames
#--------------------------------------------------------------------------
  1  \w    -88.00  74.00   0.50    0.50    --  -16.00  45.00 220.00  324
  2  \w    -76.00  74.00   0.50    0.50    --  -16.00  45.00 -20.00  300
  3  \w      8.50  74.00   0.50    0.50    --  -16.00  45.00  60.00  131
  4  \w     24.00  64.00   0.50    0.50    --  -16.00  45.00 140.00   80
;
_diffrn_measurement_device 'abstract diffractometer'
_diffrn_measurement_device_type 'dtrek-CrysAlisPro-abstract goniometer imported rigaku-d*trek images'
_diffrn_measurement_method '\w scans'
_diffrn_orient_matrix_type 'CrysAlisPro convention (1999,Acta A55,543-557)'
_diffrn_orient_matrix_UB_11 -0.0146635000
_diffrn_orient_matrix_UB_12 -0.0306287000
_diffrn_orient_matrix_UB_13 -0.0267287000
_diffrn_orient_matrix_UB_21 0.0232561000
_diffrn_orient_matrix_UB_22 0.0024990000
_diffrn_orient_matrix_UB_23 -0.0513810000
_diffrn_orient_matrix_UB_31 0.0243522000
_diffrn_orient_matrix_UB_32 -0.0208422000
_diffrn_orient_matrix_UB_33 0.0330295000
_diffrn_radiation_monochromator graphite
_diffrn_radiation_probe x-ray
_diffrn_radiation_type 'Mo K\a'
_diffrn_radiation_wavelength 0.71073
_diffrn_reflns_av_R_equivalents 0.0359
_diffrn_reflns_av_unetI/netI 0.0292
_diffrn_reflns_Laue_measured_fraction_full 0.994
_diffrn_reflns_Laue_measured_fraction_max 0.949
_diffrn_reflns_limit_h_max 20
_diffrn_reflns_limit_h_min -24
_diffrn_reflns_limit_k_max 24
_diffrn_reflns_limit_k_min -26
_diffrn_reflns_limit_l_max 14
_diffrn_reflns_limit_l_min -14
_diffrn_reflns_number 38932
_diffrn_reflns_point_group_measured_fraction_full 0.996
_diffrn_reflns_point_group_measured_fraction_max 0.921
_diffrn_reflns_theta_full 25.242
_diffrn_reflns_theta_max 29.567
_diffrn_reflns_theta_min 2.362
_diffrn_source 'fine-focus sealed X-ray tube'
_diffrn_source_type 'Enhance (Mo) X-ray Source'
_exptl_absorpt_coefficient_mu 4.023
_exptl_absorpt_correction_T_max 1.00000
_exptl_absorpt_correction_T_min 0.44040
_exptl_absorpt_correction_type multi-scan
_exptl_absorpt_process_details
;
CrysAlisPro 1.171.40.53 (Rigaku Oxford Diffraction, 2019)
Empirical absorption correction using spherical harmonics,
 implemented in SCALE3 ABSPACK scaling algorithm.
;
_exptl_crystal_colour 'clear dark orange'
_exptl_crystal_colour_lustre clear
_exptl_crystal_colour_modifier dark
_exptl_crystal_colour_primary orange
_exptl_crystal_density_diffrn 1.698
_exptl_crystal_description plate
_exptl_crystal_F_000 1972
_exptl_crystal_preparation CHCl3/hexane
_exptl_crystal_recrystallization_method CHCl3/hexane
_exptl_crystal_size_max 0.5
_exptl_crystal_size_mid 0.3
_exptl_crystal_size_min 0.2
_refine_diff_density_max 0.980
_refine_diff_density_min -1.067
_refine_diff_density_rms 0.106
_refine_ls_abs_structure_details
;
 Flack x determined using 4047 quotients [(I+)-(I-)]/[(I+)+(I-)]
 (Parsons, Flack and Wagner, Acta Cryst. B69 (2013) 249-259).
;
_refine_ls_abs_structure_Flack -0.025(4)
_refine_ls_extinction_method none
_refine_ls_goodness_of_fit_ref 1.030
_refine_ls_hydrogen_treatment constr
_refine_ls_matrix_type full
_refine_ls_number_parameters 526
_refine_ls_number_reflns 10138
_refine_ls_number_restraints 180
_refine_ls_restrained_S_all 1.052
_refine_ls_R_factor_all 0.0328
_refine_ls_R_factor_gt 0.0307
_refine_ls_shift/su_max 0.001
_refine_ls_shift/su_mean 0.000
_refine_ls_structure_factor_coef Fsqd
_refine_ls_weighting_details 'w=1/[\s^2^(Fo^2^)+(0.0491P)^2^+3.7772P] where P=(Fo^2^+2Fc^2^)/3'
_refine_ls_weighting_scheme calc
_refine_ls_wR_factor_gt 0.0772
_refine_ls_wR_factor_ref 0.0784
_reflns_Friedel_coverage 0.757
_reflns_Friedel_fraction_full 0.997
_reflns_Friedel_fraction_max 0.886
_reflns_number_gt 9703
_reflns_number_total 10138
_reflns_threshold_expression 'I > 2\s(I)'
_cod_data_source_file d4cc05684a2.cif
_cod_data_source_block 20230203-pordimer-anti--chcl3-hex
_cod_database_code 7134050
_shelx_shelxl_version_number 2019/3
_chemical_oxdiff_formula C82H62Cl12N8O2Pt2
_shelx_space_group_comment
;
The symmetry employed for this shelxl refinement is uniquely defined
by the following loop, which should always be used as a source of
symmetry information in preference to the above space-group names.
They are only intended as comments.
;
_shelx_estimated_absorpt_t_max 0.500
_shelx_estimated_absorpt_t_min 0.238
_olex2_refinement_description
;
1. Fixed Uiso
 At 1.2 times of:
  All C(H) groups
 At 1.5 times of:
  All C(H,H,H) groups
2. Restrained distances
 Cl3-C8 \\sim Cl3A-C8A
 with sigma of 0.02
 Cl4-C8 \\sim Cl4A-C8A
 with sigma of 0.02
 Cl5-C8 \\sim Cl5A-C8A
 with sigma of 0.02
 Cl3-Cl4 \\sim Cl3A-Cl4A
 with sigma of 0.04
 Cl3-Cl5 \\sim Cl3A-Cl5A
 with sigma of 0.04
 Cl4-Cl5 \\sim Cl4A-Cl5A
 with sigma of 0.04
 Cl4-C8 \\sim Cl4A-C8A \\sim Cl3A-C8A \\sim Cl3-C8 \\sim Cl5A-C8A \\sim Cl5-C8
 with sigma of 0.01
 Cl2-C10 \\sim Cl2A-C10A
 with sigma of 0.02
 Cl-C10 \\sim ClA-C10A
 with sigma of 0.02
 Cl1-C10 \\sim Cl1A-C10A
 with sigma of 0.02
 Cl2-Cl \\sim Cl2A-ClA
 with sigma of 0.04
 Cl2-Cl1 \\sim Cl2A-Cl1A
 with sigma of 0.04
 Cl-Cl1 \\sim ClA-Cl1A
 with sigma of 0.04
 Cl2A-C10A \\sim Cl2-C10 \\sim Cl-C10 \\sim ClA-C10A \\sim Cl1A-C10A \\sim
Cl1-C10
 with sigma of 0.01
3. Uiso/Uaniso restraints and constraints
Cl3 \\sim Cl4 \\sim Cl5 \\sim C8 \\sim C8A \\sim Cl5A \\sim Cl4A \\sim Cl3A:
within 2A with sigma of 0.01 and sigma for terminal atoms of 0.02 within 2A
Uanis(Cl2) \\sim Ueq, Uanis(Cl) \\sim Ueq, Uanis(Cl1) \\sim Ueq, Uanis(C10)
\\sim Ueq, Uanis(ClA) \\sim Ueq, Uanis(C10A) \\sim Ueq, Uanis(Cl1A) \\sim Ueq,
Uanis(Cl2A) \\sim Ueq: with sigma of 0.01 and sigma for terminal atoms of 0.02
Uanis(Cl3) = Uanis(Cl3A)
Uanis(C10A) = Uanis(C10)
Uanis(Cl1) = Uanis(Cl1A)
Uanis(Cl2) = Uanis(Cl2A)
Uanis(Cl) = Uanis(ClA)
4. Others
 Sof(C8A)=Sof(H8A)=Sof(Cl5A)=Sof(Cl4A)=Sof(Cl3A)=1-FVAR(1)
 Sof(Cl3)=Sof(Cl4)=Sof(Cl5)=Sof(C8)=Sof(H8)=FVAR(1)
 Sof(ClA)=Sof(C10A)=Sof(H10A)=Sof(Cl1A)=Sof(Cl2A)=1-FVAR(2)
 Sof(Cl2)=Sof(Cl)=Sof(Cl1)=Sof(C10)=Sof(H10)=FVAR(2)
5.a Ternary CH refined with riding coordinates:
 C8(H8), C10(H10), C8A(H8A), C10A(H10A)
5.b Aromatic/amide H refined with riding coordinates:
 C008(H008), C00A(H00A), C00E(H00E), C00I(H00I), C00L(H00L), C00P(H00P),
 C00R(H00R), C00S(H00S), C00T(H00T), C00W(H00W), C011(H011), C014(H014),
 C016(H016), C017(H017), C018(H018), C01B(H01G), C01E(H01K)
5.c Idealised Me refined as rotating group:
 C010(H01A,H01B,H01C), C01A(H01D,H01E,H01F), C01C(H01H,H01I,H01J), C01G(H01L,
 H01M,H01N)
;
_olex2_exptl_crystal_mounting_method fiber
_olex2_submission_special_instructions 'No special instructions were received'
_oxdiff_exptl_absorpt_empirical_details
;
Empirical correction (ABSPACK) includes:
- Absorption correction using spherical harmonics
- Frame scaling
- Detector area scaling
;
_oxdiff_exptl_absorpt_empirical_full_max 1.857
_oxdiff_exptl_absorpt_empirical_full_min 0.593

loop_
_space_group_symop_operation_xyz
'x, y, z'
'-x, -y, z'
'-x+1/2, y+1/2, -z'
'x+1/2, -y+1/2, -z'

loop_
_atom_site_label
_atom_site_type_symbol
_atom_site_fract_x
_atom_site_fract_y
_atom_site_fract_z
_atom_site_U_iso_or_equiv
_atom_site_adp_type
_atom_site_occupancy
_atom_site_site_symmetry_order
_atom_site_calc_flag
_atom_site_refinement_flags_posn
_atom_site_refinement_flags_adp
_atom_site_refinement_flags_occupancy
_atom_site_disorder_assembly
_atom_site_disorder_group
Pt01 Pt 0.53597(2) 0.35252(2) 0.28178(2) 0.02081(6) Uani 1 1 d . . . . .
N002 N 0.4702(2) 0.3275(2) 0.1418(4) 0.0227(9) Uani 1 1 d . . . . .
N003 N 0.4562(2) 0.3894(2) 0.3826(4) 0.0220(9) Uani 1 1 d . . . . .
C004 C 0.5182(3) 0.4255(3) 0.5742(5) 0.0236(11) Uani 1 1 d . . . . .
N006 N 0.6012(2) 0.3757(2) 0.4236(4) 0.0237(9) Uani 1 1 d . . . . .
C007 C 0.5095(3) 0.4644(3) 0.6970(5) 0.0231(10) Uani 1 1 d . . . . .
C008 C 0.5189(3) 0.4306(3) 0.8117(5) 0.0274(12) Uani 1 1 d . . . . .
H008 H 0.531942 0.382638 0.812227 0.033 Uiso 1 1 calc R U . . .
C009 C 0.4597(3) 0.4149(3) 0.5036(5) 0.0245(10) Uani 1 1 d . . . . .
C00A C 0.5096(4) 0.4650(3) 0.9248(6) 0.0315(13) Uani 1 1 d . . . . .
H00A H 0.516421 0.440924 1.002024 0.038 Uiso 1 1 calc R U . . .
O00B O 1.0033(3) 0.3274(3) 0.3851(7) 0.0622(19) Uani 1 1 d . . . . .
Cl2 Cl 0.7442(3) 0.0803(4) 0.2332(6) 0.140(2) Uani 0.849(5) 1 d D U P A 1
C00E C 0.3897(3) 0.4321(3) 0.5442(5) 0.0277(11) Uani 1 1 d . . . . .
H00E H 0.376658 0.448819 0.624965 0.033 Uiso 1 1 calc R U . . .
N00F N 0.6161(3) 0.3157(3) 0.1799(5) 0.0295(11) Uani 1 1 d . . . . .
C00G C 0.4004(3) 0.3422(3) 0.1359(5) 0.0265(11) Uani 1 1 d . . . . .
C00H C 0.5844(3) 0.4043(3) 0.5389(5) 0.0236(11) Uani 1 1 d . . . . .
C00I C 0.3725(3) 0.3169(3) 0.0190(6) 0.0298(12) Uani 1 1 d . . . . .
H00I H 0.325867 0.320959 -0.008551 0.036 Uiso 1 1 calc R U . . .
C00J C 0.3608(3) 0.3739(3) 0.2291(6) 0.0262(11) Uani 1 1 d . . . . .
C00K C 0.6724(3) 0.3658(3) 0.4254(5) 0.0256(11) Uani 1 1 d . . . . .
C00L C 0.3470(3) 0.4202(3) 0.4475(6) 0.0309(13) Uani 1 1 d . . . . .
H00L H 0.298437 0.428290 0.446485 0.037 Uiso 1 1 calc R U . . .
C00M C 0.4864(3) 0.2934(3) 0.0322(5) 0.0283(12) Uani 1 1 d . . . . .
C00N C 0.3873(3) 0.3934(3) 0.3465(6) 0.0260(11) Uani 1 1 d . . . . .
C00O C 0.7116(3) 0.3400(3) 0.3261(6) 0.0313(13) Uani 1 1 d . . . . .
C00P C 0.8925(4) 0.2668(4) 0.3833(6) 0.0360(14) Uani 1 1 d . . . . .
H00P H 0.913488 0.222922 0.400865 0.043 Uiso 1 1 calc R U . . .
Cl Cl 0.6190(4) 0.1526(4) 0.2671(8) 0.171(3) Uani 0.849(5) 1 d D U P A 1
C00R C 0.5524(4) 0.2742(4) -0.0037(6) 0.0367(15) Uani 1 1 d . . . . .
H00R H 0.556774 0.250316 -0.081689 0.044 Uiso 1 1 calc R U . . .
C00S C 0.6461(3) 0.4102(3) 0.6151(6) 0.0295(12) Uani 1 1 d . . . . .
H00S H 0.648679 0.427256 0.698903 0.035 Uiso 1 1 calc R U . . .
C00T C 0.4252(3) 0.2864(3) -0.0442(6) 0.0327(13) Uani 1 1 d . . . . .
H00T H 0.422368 0.264342 -0.124164 0.039 Uiso 1 1 calc R U . . .
C00U C 0.6848(3) 0.3172(3) 0.2115(7) 0.0332(13) Uani 1 1 d . . . . .
Cl1 Cl 0.6539(3) 0.0565(5) 0.4520(7) 0.183(3) Uani 0.849(5) 1 d D U P A 1
C00W C 0.8207(3) 0.2715(3) 0.3671(6) 0.0322(13) Uani 1 1 d . . . . .
H00W H 0.793200 0.230342 0.372236 0.039 Uiso 1 1 calc R U . . .
C00X C 0.2868(3) 0.3901(3) 0.2031(6) 0.0279(11) Uani 1 1 d . . . . .
C00Y C 0.6124(4) 0.2862(3) 0.0628(6) 0.0343(13) Uani 1 1 d . . . . .
C00Z C 0.9327(3) 0.3266(4) 0.3734(8) 0.0412(17) Uani 1 1 d . . . . .
C010 C 1.0352(4) 0.2658(5) 0.4296(9) 0.061(2) Uani 1 1 d . . . . .
H01A H 1.025995 0.227301 0.370959 0.091 Uiso 1 1 calc R U . . .
H01B H 1.016650 0.253962 0.512690 0.091 Uiso 1 1 calc R U . . .
H01C H 1.085308 0.273253 0.435912 0.091 Uiso 1 1 calc R U . . .
C011 C 0.6994(3) 0.3868(3) 0.5447(6) 0.0318(13) Uani 1 1 d . . . . .
H011 H 0.746509 0.384643 0.570008 0.038 Uiso 1 1 calc R U . . .
C013 C 0.2337(3) 0.3470(4) 0.2475(6) 0.0344(13) Uani 1 1 d . . . . .
C014 C 0.1654(3) 0.3646(4) 0.2243(7) 0.0397(14) Uani 1 1 d . . . . .
H014 H 0.129502 0.335684 0.256288 0.048 Uiso 1 1 calc R U . . .
C015 C 0.2705(3) 0.4511(4) 0.1353(7) 0.0374(14) Uani 1 1 d . . . . .
C016 C 0.6816(4) 0.2696(5) 0.0187(7) 0.0490(19) Uani 1 1 d . . . . .
H016 H 0.693665 0.248732 -0.059408 0.059 Uiso 1 1 calc R U . . .
C017 C 0.9013(4) 0.3905(4) 0.3526(10) 0.055(2) Uani 1 1 d . . . . .
H017 H 0.928797 0.431650 0.347778 0.066 Uiso 1 1 calc R U . . .
C018 C 0.8307(4) 0.3953(4) 0.3388(10) 0.052(2) Uani 1 1 d . . . . .
H018 H 0.809832 0.439716 0.325746 0.063 Uiso 1 1 calc R U . . .
C019 C 0.1485(4) 0.4236(4) 0.1554(8) 0.0451(17) Uani 1 1 d . . . . .
C01A C 0.3272(4) 0.4992(4) 0.0915(10) 0.056(2) Uani 1 1 d . . . . .
H01D H 0.351939 0.517997 0.164550 0.085 Uiso 1 1 calc R U . . .
H01E H 0.307063 0.537848 0.043116 0.085 Uiso 1 1 calc R U . . .
H01F H 0.359585 0.473168 0.038135 0.085 Uiso 1 1 calc R U . . .
C01B C 0.2010(4) 0.4662(4) 0.1114(8) 0.0458(17) Uani 1 1 d . . . . .
H01G H 0.189511 0.506598 0.063754 0.055 Uiso 1 1 calc R U . . .
C01C C 0.2490(4) 0.2820(4) 0.3240(8) 0.0492(19) Uani 1 1 d . . . . .
H01H H 0.292214 0.260732 0.294242 0.074 Uiso 1 1 calc R U . . .
H01I H 0.211021 0.248434 0.314303 0.074 Uiso 1 1 calc R U . . .
H01J H 0.253807 0.294607 0.412939 0.074 Uiso 1 1 calc R U . . .
C01D C 0.7891(3) 0.3353(3) 0.3437(7) 0.0339(13) Uani 1 1 d . . . . .
C01E C 0.7252(4) 0.2897(4) 0.1107(7) 0.0425(16) Uani 1 1 d . . . . .
H01K H 0.774231 0.286181 0.108776 0.051 Uiso 1 1 calc R U . . .
C01G C 0.0739(4) 0.4415(7) 0.1294(11) 0.073(3) Uani 1 1 d . . . . .
H01L H 0.049642 0.399706 0.099193 0.109 Uiso 1 1 calc R U . . .
H01M H 0.071635 0.478166 0.065132 0.109 Uiso 1 1 calc R U . . .
H01N H 0.051997 0.458150 0.206925 0.109 Uiso 1 1 calc R U . . .
Cl3 Cl 0.4050(7) 0.1602(5) 0.3267(9) 0.111(3) Uani 0.691(9) 1 d D U P B 1
Cl4 Cl 0.3000(3) 0.1140(4) 0.1493(6) 0.108(2) Uani 0.691(9) 1 d D U P B 1
Cl5 Cl 0.4399(3) 0.0980(4) 0.0829(8) 0.140(3) Uani 0.691(9) 1 d D U P B 1
C8 C 0.3826(5) 0.1468(11) 0.1723(13) 0.107(4) Uani 0.691(9) 1 d D U P B 1
H8 H 0.382286 0.194336 0.133018 0.129 Uiso 0.691(9) 1 calc R U P B 1
C10 C 0.6610(7) 0.0750(9) 0.2925(12) 0.115(6) Uani 0.849(5) 1 d D U P A 1
H10 H 0.635857 0.037684 0.244948 0.138 Uiso 0.849(5) 1 calc R U P A 1
C8A C 0.4226(13) 0.1261(13) 0.181(3) 0.127(5) Uani 0.309(9) 1 d D U P B 2
H8A H 0.451516 0.165847 0.149662 0.152 Uiso 0.309(9) 1 calc R U P B 2
Cl5A Cl 0.4680(8) 0.0479(7) 0.1892(19) 0.142(5) Uani 0.309(9) 1 d D U P B 2
Cl4A Cl 0.3421(12) 0.1221(11) 0.108(2) 0.150(5) Uani 0.309(9) 1 d D U P B 2
Cl3A Cl 0.4026(18) 0.1328(12) 0.338(2) 0.111(3) Uani 0.309(9) 1 d D U P B 2
ClA Cl 0.594(2) 0.108(2) 0.209(4) 0.171(3) Uani 0.151(5) 1 d D U P A 2
C10A C 0.6436(19) 0.090(3) 0.340(4) 0.115(6) Uani 0.151(5) 1 d D U P A 2
H10A H 0.667028 0.133344 0.368596 0.138 Uiso 0.151(5) 1 calc R U P A 2
Cl1A Cl 0.5778(16) 0.069(3) 0.444(3) 0.183(3) Uani 0.151(5) 1 d D U P A 2
Cl2A Cl 0.7059(17) 0.028(2) 0.301(3) 0.140(2) Uani 0.151(5) 1 d D U P A 2

loop_
_atom_site_aniso_label
_atom_site_aniso_U_11
_atom_site_aniso_U_22
_atom_site_aniso_U_33
_atom_site_aniso_U_23
_atom_site_aniso_U_13
_atom_site_aniso_U_12
Pt01 0.02009(9) 0.02383(9) 0.01850(9) -0.00057(8) 0.00077(8) 0.00285(8)
N002 0.024(2) 0.0239(18) 0.020(2) -0.0025(16) -0.0001(19) 0.0027(18)
N003 0.015(2) 0.030(2) 0.022(2) -0.0043(17) 0.0008(17) 0.0006(18)
C004 0.023(3) 0.030(3) 0.017(2) 0.000(2) 0.0033(19) -0.001(2)
N006 0.021(2) 0.028(2) 0.022(2) -0.0012(17) 0.0017(18) 0.0050(18)
C007 0.020(2) 0.032(3) 0.018(2) -0.001(2) -0.0019(19) -0.005(2)
C008 0.035(3) 0.027(3) 0.020(2) 0.0031(19) 0.001(2) -0.004(2)
C009 0.024(3) 0.026(2) 0.024(2) -0.0036(19) 0.001(2) -0.003(2)
C00A 0.040(3) 0.037(3) 0.018(3) 0.003(2) 0.000(2) -0.009(3)
O00B 0.023(2) 0.064(3) 0.100(5) 0.040(3) 0.004(3) 0.008(2)
Cl2 0.128(4) 0.165(5) 0.126(4) -0.034(4) -0.039(4) 0.035(4)
C00E 0.022(3) 0.034(3) 0.027(3) -0.006(2) 0.008(2) -0.003(2)
N00F 0.026(2) 0.036(3) 0.026(2) -0.0016(19) 0.0033(19) 0.011(2)
C00G 0.029(3) 0.029(3) 0.022(2) -0.001(2) -0.002(2) -0.002(2)
C00H 0.023(3) 0.027(3) 0.021(2) 0.000(2) -0.001(2) 0.000(2)
C00I 0.033(3) 0.031(3) 0.026(3) -0.005(2) -0.004(2) -0.006(2)
C00J 0.023(3) 0.027(2) 0.029(3) -0.004(2) -0.004(2) 0.000(2)
C00K 0.020(3) 0.029(3) 0.028(3) 0.004(2) 0.000(2) 0.003(2)
C00L 0.018(3) 0.042(3) 0.033(3) -0.010(3) 0.003(2) 0.001(2)
C00M 0.032(3) 0.033(3) 0.020(3) -0.003(2) -0.001(2) 0.003(2)
C00N 0.019(2) 0.033(3) 0.026(3) -0.003(2) -0.001(2) -0.002(2)
C00O 0.025(3) 0.032(3) 0.036(3) 0.004(2) 0.004(2) 0.008(2)
C00P 0.031(3) 0.041(3) 0.036(3) 0.004(3) 0.006(3) 0.013(3)
Cl 0.185(6) 0.123(5) 0.204(7) 0.050(5) 0.001(5) 0.030(4)
C00R 0.044(4) 0.042(3) 0.024(3) -0.006(2) 0.005(3) 0.005(3)
C00S 0.026(3) 0.033(3) 0.030(3) 0.003(2) -0.006(2) 0.002(2)
C00T 0.037(3) 0.035(3) 0.026(3) -0.005(2) -0.004(3) -0.007(3)
C00U 0.028(3) 0.044(3) 0.028(3) 0.002(3) 0.006(3) 0.013(2)
Cl1 0.116(4) 0.251(8) 0.181(6) 0.101(6) -0.042(4) -0.010(5)
C00W 0.027(3) 0.036(3) 0.033(3) 0.001(2) 0.003(2) 0.008(2)
C00X 0.019(2) 0.034(3) 0.030(3) -0.007(2) -0.002(2) 0.001(2)
C00Y 0.035(3) 0.041(3) 0.026(3) -0.004(2) 0.004(3) 0.009(3)
C00Z 0.019(3) 0.051(4) 0.053(4) 0.020(3) 0.006(3) 0.007(3)
C010 0.025(3) 0.072(5) 0.085(6) 0.038(5) 0.002(4) 0.015(4)
C011 0.026(3) 0.038(3) 0.032(3) 0.002(3) -0.005(2) 0.004(2)
C013 0.030(3) 0.046(3) 0.028(3) -0.004(2) -0.004(2) -0.006(3)
C014 0.028(3) 0.058(4) 0.033(3) -0.001(3) -0.001(3) -0.002(3)
C015 0.033(3) 0.037(3) 0.042(4) -0.004(3) -0.005(3) 0.008(3)
C016 0.041(4) 0.068(5) 0.038(4) -0.017(4) 0.007(3) 0.015(4)
C017 0.028(3) 0.043(4) 0.093(6) 0.022(4) 0.004(4) 0.002(3)
C018 0.029(3) 0.040(4) 0.088(6) 0.027(4) 0.004(4) 0.007(3)
C019 0.029(3) 0.064(5) 0.043(4) -0.008(4) 0.000(3) 0.010(3)
C01A 0.049(5) 0.036(4) 0.084(6) 0.018(4) 0.003(5) 0.001(3)
C01B 0.036(4) 0.048(4) 0.054(4) 0.005(3) -0.006(3) 0.013(3)
C01C 0.042(4) 0.054(4) 0.052(5) 0.016(3) -0.010(3) -0.012(3)
C01D 0.024(3) 0.043(3) 0.034(3) 0.005(3) 0.007(3) 0.007(2)
C01E 0.029(3) 0.058(4) 0.041(4) -0.010(3) 0.008(3) 0.013(3)
C01G 0.031(4) 0.108(8) 0.078(7) 0.006(6) -0.001(4) 0.019(5)
Cl3 0.108(3) 0.137(7) 0.087(3) -0.027(5) -0.020(2) 0.030(6)
Cl4 0.086(4) 0.156(5) 0.083(3) -0.047(3) -0.008(3) 0.025(4)
Cl5 0.125(5) 0.120(5) 0.176(6) -0.068(5) 0.082(5) -0.011(4)
C8 0.115(9) 0.098(8) 0.109(8) -0.045(8) 0.025(8) 0.009(8)
C10 0.102(8) 0.121(9) 0.123(9) -0.006(8) -0.033(7) 0.022(7)
C8A 0.127(9) 0.109(9) 0.145(10) -0.044(9) 0.024(9) 0.006(9)
Cl5A 0.140(9) 0.091(7) 0.195(11) -0.053(8) 0.038(10) -0.005(7)
Cl4A 0.145(11) 0.156(10) 0.151(11) -0.048(9) -0.013(10) -0.020(10)
Cl3A 0.108(3) 0.137(7) 0.087(3) -0.027(5) -0.020(2) 0.030(6)
ClA 0.185(6) 0.123(5) 0.204(7) 0.050(5) 0.001(5) 0.030(4)
C10A 0.102(8) 0.121(9) 0.123(9) -0.006(8) -0.033(7) 0.022(7)
Cl1A 0.116(4) 0.251(8) 0.181(6) 0.101(6) -0.042(4) -0.010(5)
Cl2A 0.128(4) 0.165(5) 0.126(4) -0.034(4) -0.039(4) 0.035(4)

loop_
_atom_type_symbol
_atom_type_description
_atom_type_scat_dispersion_real
_atom_type_scat_dispersion_imag
_atom_type_scat_source
C C 0.0033 0.0016 'International Tables Vol C Tables 4.2.6.8 and 6.1.1.4'
H H 0.0000 0.0000 'International Tables Vol C Tables 4.2.6.8 and 6.1.1.4'
N N 0.0061 0.0033 'International Tables Vol C Tables 4.2.6.8 and 6.1.1.4'
O O 0.0106 0.0060 'International Tables Vol C Tables 4.2.6.8 and 6.1.1.4'
Cl Cl 0.1484 0.1585 'International Tables Vol C Tables 4.2.6.8 and 6.1.1.4'
Pt Pt -1.7033 8.3905 'International Tables Vol C Tables 4.2.6.8 and 6.1.1.4'

loop_
_geom_angle_atom_site_label_1
_geom_angle_atom_site_label_2
_geom_angle_atom_site_label_3
_geom_angle
_geom_angle_site_symmetry_1
_geom_angle_site_symmetry_3
_geom_angle_publ_flag
N002 Pt01 N006 178.8(2) . . ?
N002 Pt01 N00F 90.3(2) . . ?
N003 Pt01 N002 89.59(18) . . ?
N003 Pt01 N006 90.24(19) . . ?
N003 Pt01 N00F 179.8(2) . . ?
N006 Pt01 N00F 89.9(2) . . ?
C00G N002 Pt01 127.0(4) . . ?
C00M N002 Pt01 126.6(4) . . ?
C00M N002 C00G 106.4(5) . . ?
C009 N003 Pt01 125.8(4) . . ?
C009 N003 C00N 106.6(5) . . ?
C00N N003 Pt01 127.5(4) . . ?
C009 C004 C007 117.0(5) . . ?
C009 C004 C00H 124.4(5) . . ?
C00H C004 C007 118.6(5) . . ?
C00H N006 Pt01 127.1(4) . . ?
C00H N006 C00K 106.0(5) . . ?
C00K N006 Pt01 126.9(4) . . ?
C007 C007 C004 120.3(3) 2_665 . ?
C008 C007 C004 120.9(5) . . ?
C008 C007 C007 118.9(3) . 2_665 ?
C007 C008 H008 119.2 . . ?
C00A C008 C007 121.6(5) . . ?
C00A C008 H008 119.2 . . ?
N003 C009 C00E 108.1(5) . . ?
C004 C009 N003 127.2(5) . . ?
C004 C009 C00E 124.7(5) . . ?
C008 C00A C00A 119.6(3) . 2_665 ?
C008 C00A H00A 120.2 . . ?
C00A C00A H00A 120.2 2_665 . ?
C00Z O00B C010 117.2(6) . . ?
C009 C00E H00E 126.1 . . ?
C00L C00E C009 107.9(5) . . ?
C00L C00E H00E 126.1 . . ?
C00U N00F Pt01 127.2(4) . . ?
C00Y N00F Pt01 126.3(5) . . ?
C00Y N00F C00U 106.4(5) . . ?
N002 C00G C00I 109.7(5) . . ?
N002 C00G C00J 126.6(5) . . ?
C00J C00G C00I 123.6(6) . . ?
C004 C00H C00S 125.7(5) . . ?
N006 C00H C004 124.8(5) . . ?
N006 C00H C00S 109.4(5) . . ?
C00G C00I H00I 126.5 . . ?
C00T C00I C00G 106.9(6) . . ?
C00T C00I H00I 126.5 . . ?
C00G C00J C00N 123.3(5) . . ?
C00G C00J C00X 119.2(5) . . ?
C00N C00J C00X 117.5(5) . . ?
N006 C00K C00O 125.3(5) . . ?
N006 C00K C011 109.6(5) . . ?
C00O C00K C011 125.1(5) . . ?
C00E C00L H00L 126.2 . . ?
C00E C00L C00N 107.7(5) . . ?
C00N C00L H00L 126.2 . . ?
N002 C00M C00R 124.9(6) . . ?
N002 C00M C00T 109.6(5) . . ?
C00R C00M C00T 125.3(6) . . ?
N003 C00N C00J 125.7(5) . . ?
N003 C00N C00L 109.7(5) . . ?
C00J C00N C00L 124.7(5) . . ?
C00K C00O C00U 125.0(6) . . ?
C00K C00O C01D 117.9(6) . . ?
C00U C00O C01D 117.2(5) . . ?
C00W C00P H00P 120.2 . . ?
C00Z C00P H00P 120.2 . . ?
C00Z C00P C00W 119.5(6) . . ?
C00M C00R H00R 116.9 . . ?
C00Y C00R C00M 126.3(6) . . ?
C00Y C00R H00R 116.9 . . ?
C00H C00S H00S 126.5 . . ?
C011 C00S C00H 107.1(5) . . ?
C011 C00S H00S 126.5 . . ?
C00I C00T C00M 107.3(5) . . ?
C00I C00T H00T 126.3 . . ?
C00M C00T H00T 126.3 . . ?
N00F C00U C00O 125.5(6) . . ?
N00F C00U C01E 109.8(6) . . ?
C00O C00U C01E 124.7(6) . . ?
C00P C00W H00W 119.6 . . ?
C01D C00W C00P 120.9(6) . . ?
C01D C00W H00W 119.6 . . ?
C013 C00X C00J 121.3(6) . . ?
C013 C00X C015 119.8(6) . . ?
C015 C00X C00J 118.9(5) . . ?
N00F C00Y C00R 125.4(6) . . ?
N00F C00Y C016 109.6(6) . . ?
C00R C00Y C016 125.0(6) . . ?
O00B C00Z C00P 124.0(6) . . ?
O00B C00Z C017 116.2(7) . . ?
C017 C00Z C00P 119.7(6) . . ?
O00B C010 H01A 109.5 . . ?
O00B C010 H01B 109.5 . . ?
O00B C010 H01C 109.5 . . ?
H01A C010 H01B 109.5 . . ?
H01A C010 H01C 109.5 . . ?
H01B C010 H01C 109.5 . . ?
C00K C011 H011 126.1 . . ?
C00S C011 C00K 107.8(5) . . ?
C00S C011 H011 126.1 . . ?
C00X C013 C01C 121.4(6) . . ?
C014 C013 C00X 119.7(6) . . ?
C014 C013 C01C 118.8(6) . . ?
C013 C014 H014 119.4 . . ?
C013 C014 C019 121.2(6) . . ?
C019 C014 H014 119.4 . . ?
C00X C015 C01A 120.1(6) . . ?
C01B C015 C00X 118.7(6) . . ?
C01B C015 C01A 121.2(7) . . ?
C00Y C016 H016 126.9 . . ?
C01E C016 C00Y 106.2(6) . . ?
C01E C016 H016 126.9 . . ?
C00Z C017 H017 119.6 . . ?
C018 C017 C00Z 120.7(7) . . ?
C018 C017 H017 119.6 . . ?
C017 C018 H018 119.7 . . ?
C017 C018 C01D 120.7(6) . . ?
C01D C018 H018 119.7 . . ?
C014 C019 C01G 120.5(8) . . ?
C01B C019 C014 119.1(6) . . ?
C01B C019 C01G 120.4(8) . . ?
C015 C01A H01D 109.5 . . ?
C015 C01A H01E 109.5 . . ?
C015 C01A H01F 109.5 . . ?
H01D C01A H01E 109.5 . . ?
H01D C01A H01F 109.5 . . ?
H01E C01A H01F 109.5 . . ?
C015 C01B H01G 119.3 . . ?
C019 C01B C015 121.5(7) . . ?
C019 C01B H01G 119.3 . . ?
C013 C01C H01H 109.5 . . ?
C013 C01C H01I 109.5 . . ?
C013 C01C H01J 109.5 . . ?
H01H C01C H01I 109.5 . . ?
H01H C01C H01J 109.5 . . ?
H01I C01C H01J 109.5 . . ?
C00W C01D C00O 120.6(6) . . ?
C00W C01D C018 118.4(6) . . ?
C018 C01D C00O 121.0(6) . . ?
C00U C01E H01K 126.0 . . ?
C016 C01E C00U 108.0(6) . . ?
C016 C01E H01K 126.0 . . ?
C019 C01G H01L 109.5 . . ?
C019 C01G H01M 109.5 . . ?
C019 C01G H01N 109.5 . . ?
H01L C01G H01M 109.5 . . ?
H01L C01G H01N 109.5 . . ?
H01M C01G H01N 109.5 . . ?
Cl3 C8 Cl4 114.9(9) . . ?
Cl3 C8 Cl5 116.4(10) . . ?
Cl3 C8 H8 105.3 . . ?
Cl4 C8 H8 105.3 . . ?
Cl5 C8 Cl4 108.5(7) . . ?
Cl5 C8 H8 105.3 . . ?
Cl2 C10 Cl1 116.1(9) . . ?
Cl2 C10 H10 108.0 . . ?
Cl C10 Cl2 109.5(8) . . ?
Cl C10 Cl1 107.0(8) . . ?
Cl C10 H10 108.0 . . ?
Cl1 C10 H10 108.0 . . ?
Cl5A C8A H8A 112.9 . . ?
Cl4A C8A H8A 112.9 . . ?
Cl4A C8A Cl5A 116.0(17) . . ?
Cl3A C8A H8A 112.9 . . ?
Cl3A C8A Cl5A 97.3(15) . . ?
Cl3A C8A Cl4A 103.5(18) . . ?
C8A Cl5A Cl5A 175.4(15) . 2_655 ?
ClA C10A H10A 109.0 . . ?
ClA C10A Cl1A 99(2) . . ?
ClA C10A Cl2A 110(2) . . ?
Cl1A C10A H10A 109.0 . . ?
Cl1A C10A Cl2A 121(3) . . ?
Cl2A C10A H10A 109.0 . . ?

loop_
_geom_bond_atom_site_label_1
_geom_bond_atom_site_label_2
_geom_bond_distance
_geom_bond_site_symmetry_2
_geom_bond_publ_flag
Pt01 N002 2.014(5) . ?
Pt01 N003 2.005(4) . ?
Pt01 N006 2.015(5) . ?
Pt01 N00F 2.015(5) . ?
N002 C00G 1.378(7) . ?
N002 C00M 1.371(7) . ?
N003 C009 1.377(7) . ?
N003 C00N 1.387(7) . ?
C004 C007 1.511(7) . ?
C004 C009 1.372(8) . ?
C004 C00H 1.392(8) . ?
N006 C00H 1.380(7) . ?
N006 C00K 1.387(7) . ?
C007 C007 1.409(11) 2_665 ?
C007 C008 1.392(7) . ?
C008 H008 0.9500 . ?
C008 C00A 1.382(8) . ?
C009 C00E 1.458(8) . ?
C00A C00A 1.390(13) 2_665 ?
C00A H00A 0.9500 . ?
O00B C00Z 1.369(8) . ?
O00B C010 1.411(9) . ?
Cl2 C10 1.730(10) . ?
C00E H00E 0.9500 . ?
C00E C00L 1.337(9) . ?
N00F C00U 1.370(8) . ?
N00F C00Y 1.369(8) . ?
C00G C00I 1.438(8) . ?
C00G C00J 1.391(8) . ?
C00H C00S 1.446(8) . ?
C00I H00I 0.9500 . ?
C00I C00T 1.353(9) . ?
C00J C00N 1.399(8) . ?
C00J C00X 1.487(8) . ?
C00K C00O 1.389(8) . ?
C00K C011 1.429(8) . ?
C00L H00L 0.9500 . ?
C00L C00N 1.422(8) . ?
C00M C00R 1.380(9) . ?
C00M C00T 1.440(9) . ?
C00O C00U 1.393(10) . ?
C00O C01D 1.513(8) . ?
C00P H00P 0.9500 . ?
C00P C00W 1.401(9) . ?
C00P C00Z 1.386(10) . ?
Cl C10 1.711(11) . ?
C00R H00R 0.9500 . ?
C00R C00Y 1.377(10) . ?
C00S H00S 0.9500 . ?
C00S C011 1.348(9) . ?
C00T H00T 0.9500 . ?
C00U C01E 1.426(9) . ?
Cl1 C10 1.738(10) . ?
C00W H00W 0.9500 . ?
C00W C01D 1.387(8) . ?
C00X C013 1.399(9) . ?
C00X C015 1.406(9) . ?
C00Y C016 1.451(10) . ?
C00Z C017 1.382(10) . ?
C010 H01A 0.9800 . ?
C010 H01B 0.9800 . ?
C010 H01C 0.9800 . ?
C011 H011 0.9500 . ?
C013 C014 1.383(9) . ?
C013 C01C 1.514(10) . ?
C014 H014 0.9500 . ?
C014 C019 1.384(11) . ?
C015 C01A 1.505(10) . ?
C015 C01B 1.396(9) . ?
C016 H016 0.9500 . ?
C016 C01E 1.347(11) . ?
C017 H017 0.9500 . ?
C017 C018 1.375(10) . ?
C018 H018 0.9500 . ?
C018 C01D 1.400(10) . ?
C019 C01B 1.381(11) . ?
C019 C01G 1.506(10) . ?
C01A H01D 0.9800 . ?
C01A H01E 0.9800 . ?
C01A H01F 0.9800 . ?
C01B H01G 0.9500 . ?
C01C H01H 0.9800 . ?
C01C H01I 0.9800 . ?
C01C H01J 0.9800 . ?
C01E H01K 0.9500 . ?
C01G H01L 0.9800 . ?
C01G H01M 0.9800 . ?
C01G H01N 0.9800 . ?
Cl3 C8 1.717(10) . ?
Cl4 C8 1.733(10) . ?
Cl5 C8 1.731(9) . ?
C8 H8 1.0000 . ?
C10 H10 1.0000 . ?
C8A H8A 1.0000 . ?
C8A Cl5A 1.736(12) . ?
C8A Cl4A 1.736(12) . ?
C8A Cl3A 1.724(12) . ?
Cl5A Cl5A 2.21(3) 2_655 ?
ClA C10A 1.727(13) . ?
C10A H10A 1.0000 . ?
C10A Cl1A 1.731(13) . ?
C10A Cl2A 1.731(13) . ?

loop_
_geom_torsion_atom_site_label_1
_geom_torsion_atom_site_label_2
_geom_torsion_atom_site_label_3
_geom_torsion_atom_site_label_4
_geom_torsion
_geom_torsion_site_symmetry_1
_geom_torsion_site_symmetry_2
_geom_torsion_site_symmetry_3
_geom_torsion_site_symmetry_4
_geom_torsion_publ_flag
Pt01 N002 C00G C00I 178.6(4) . . . . ?
Pt01 N002 C00G C00J -3.9(8) . . . . ?
Pt01 N002 C00M C00R -4.1(9) . . . . ?
Pt01 N002 C00M C00T -179.1(4) . . . . ?
Pt01 N003 C009 C004 5.8(8) . . . . ?
Pt01 N003 C009 C00E -176.5(4) . . . . ?
Pt01 N003 C00N C00J -2.2(8) . . . . ?
Pt01 N003 C00N C00L 177.7(4) . . . . ?
Pt01 N006 C00H C004 -3.5(8) . . . . ?
Pt01 N006 C00H C00S 177.8(4) . . . . ?
Pt01 N006 C00K C00O 2.5(8) . . . . ?
Pt01 N006 C00K C011 -178.1(4) . . . . ?
Pt01 N00F C00U C00O 5.4(10) . . . . ?
Pt01 N00F C00U C01E -176.6(5) . . . . ?
Pt01 N00F C00Y C00R -2.6(10) . . . . ?
Pt01 N00F C00Y C016 177.2(5) . . . . ?
N002 C00G C00I C00T 0.8(7) . . . . ?
N002 C00G C00J C00N -2.4(9) . . . . ?
N002 C00G C00J C00X 175.9(5) . . . . ?
N002 C00M C00R C00Y -0.6(11) . . . . ?
N002 C00M C00T C00I 0.7(7) . . . . ?
N003 C009 C00E C00L -3.0(7) . . . . ?
C004 C007 C008 C00A -178.6(6) . . . . ?
C004 C009 C00E C00L 174.8(6) . . . . ?
C004 C00H C00S C011 -177.3(6) . . . . ?
N006 C00H C00S C011 1.4(7) . . . . ?
N006 C00K C00O C00U -3.1(10) . . . . ?
N006 C00K C00O C01D 177.7(5) . . . . ?
N006 C00K C011 C00S -0.7(7) . . . . ?
C007 C004 C009 N003 170.9(5) . . . . ?
C007 C004 C009 C00E -6.4(8) . . . . ?
C007 C004 C00H N006 -172.2(5) . . . . ?
C007 C004 C00H C00S 6.3(9) . . . . ?
C007 C007 C008 C00A 0.3(10) 2_665 . . . ?
C007 C008 C00A C00A 0.2(12) . . . 2_665 ?
C009 N003 C00N C00J 178.7(6) . . . . ?
C009 N003 C00N C00L -1.4(6) . . . . ?
C009 C004 C007 C007 -67.0(8) . . . 2_665 ?
C009 C004 C007 C008 111.8(6) . . . . ?
C009 C004 C00H N006 6.3(9) . . . . ?
C009 C004 C00H C00S -175.2(6) . . . . ?
C009 C00E C00L C00N 2.0(7) . . . . ?
O00B C00Z C017 C018 179.6(9) . . . . ?
C00E C00L C00N N003 -0.5(7) . . . . ?
C00E C00L C00N C00J 179.4(6) . . . . ?
N00F C00U C01E C016 -1.6(9) . . . . ?
N00F C00Y C016 C01E -0.1(9) . . . . ?
C00G N002 C00M C00R 174.8(6) . . . . ?
C00G N002 C00M C00T -0.2(6) . . . . ?
C00G C00I C00T C00M -0.9(7) . . . . ?
C00G C00J C00N N003 5.6(9) . . . . ?
C00G C00J C00N C00L -174.3(6) . . . . ?
C00G C00J C00X C013 100.4(7) . . . . ?
C00G C00J C00X C015 -81.3(7) . . . . ?
C00H C004 C007 C007 111.7(7) . . . 2_665 ?
C00H C004 C007 C008 -69.5(7) . . . . ?
C00H C004 C009 N003 -7.7(9) . . . . ?
C00H C004 C009 C00E 175.0(6) . . . . ?
C00H N006 C00K C00O -177.8(6) . . . . ?
C00H N006 C00K C011 1.6(6) . . . . ?
C00H C00S C011 C00K -0.4(7) . . . . ?
C00I C00G C00J C00N 174.8(6) . . . . ?
C00I C00G C00J C00X -6.9(9) . . . . ?
C00J C00G C00I C00T -176.8(6) . . . . ?
C00J C00X C013 C014 178.4(6) . . . . ?
C00J C00X C013 C01C 0.0(9) . . . . ?
C00J C00X C015 C01A -0.6(10) . . . . ?
C00J C00X C015 C01B -179.9(6) . . . . ?
C00K N006 C00H C004 176.9(5) . . . . ?
C00K N006 C00H C00S -1.8(6) . . . . ?
C00K C00O C00U N00F -1.1(11) . . . . ?
C00K C00O C00U C01E -178.9(7) . . . . ?
C00K C00O C01D C00W 103.5(7) . . . . ?
C00K C00O C01D C018 -75.5(9) . . . . ?
C00M N002 C00G C00I -0.3(6) . . . . ?
C00M N002 C00G C00J 177.2(6) . . . . ?
C00M C00R C00Y N00F 4.2(12) . . . . ?
C00M C00R C00Y C016 -175.6(8) . . . . ?
C00N N003 C009 C004 -175.1(6) . . . . ?
C00N N003 C009 C00E 2.6(6) . . . . ?
C00N C00J C00X C013 -81.2(7) . . . . ?
C00N C00J C00X C015 97.1(7) . . . . ?
C00O C00K C011 C00S 178.7(6) . . . . ?
C00O C00U C01E C016 176.5(7) . . . . ?
C00P C00W C01D C00O 179.9(6) . . . . ?
C00P C00W C01D C018 -1.1(11) . . . . ?
C00P C00Z C017 C018 -1.5(14) . . . . ?
C00R C00M C00T C00I -174.3(7) . . . . ?
C00R C00Y C016 C01E 179.8(7) . . . . ?
C00T C00M C00R C00Y 173.6(7) . . . . ?
C00U N00F C00Y C00R 179.3(7) . . . . ?
C00U N00F C00Y C016 -0.9(8) . . . . ?
C00U C00O C01D C00W -75.8(8) . . . . ?
C00U C00O C01D C018 105.2(9) . . . . ?
C00W C00P C00Z O00B -178.7(7) . . . . ?
C00W C00P C00Z C017 2.5(12) . . . . ?
C00X C00J C00N N003 -172.8(5) . . . . ?
C00X C00J C00N C00L 7.4(9) . . . . ?
C00X C013 C014 C019 1.4(10) . . . . ?
C00X C015 C01B C019 1.7(11) . . . . ?
C00Y N00F C00U C00O -176.5(6) . . . . ?
C00Y N00F C00U C01E 1.5(8) . . . . ?
C00Y C016 C01E C00U 1.0(9) . . . . ?
C00Z C00P C00W C01D -1.2(10) . . . . ?
C00Z C017 C018 C01D -0.9(16) . . . . ?
C010 O00B C00Z C00P -10.5(13) . . . . ?
C010 O00B C00Z C017 168.4(9) . . . . ?
C011 C00K C00O C00U 177.6(6) . . . . ?
C011 C00K C00O C01D -1.6(9) . . . . ?
C013 C00X C015 C01A 177.7(7) . . . . ?
C013 C00X C015 C01B -1.6(10) . . . . ?
C013 C014 C019 C01B -1.3(12) . . . . ?
C013 C014 C019 C01G 179.1(8) . . . . ?
C014 C019 C01B C015 -0.2(12) . . . . ?
C015 C00X C013 C014 0.1(9) . . . . ?
C015 C00X C013 C01C -178.3(6) . . . . ?
C017 C018 C01D C00O -178.8(9) . . . . ?
C017 C018 C01D C00W 2.2(14) . . . . ?
C01A C015 C01B C019 -177.6(8) . . . . ?
C01C C013 C014 C019 179.8(7) . . . . ?
C01D C00O C00U N00F 178.2(6) . . . . ?
C01D C00O C00U C01E 0.4(10) . . . . ?
C01G C019 C01B C015 179.3(8) . . . . ?
